data_1501669
loop_
_publ_author_name
'Yokoyama, Atsutoshi'
'Kojima, Takahiko'
'Ohkubo, Kei'
'Shiro, Motoo'
'Fukuzumi, Shunichi'

_publ_section_title
;
 Formation of a hybrid compound composed of a saddle-distorted
 Tin(IV)-porphyrin and a Keggin-type heteropolyoxometalate to undergo
 intramolecular photoinduced electron transfer.
;
_journal_issue 6
_journal_name_full 'The journal of physical chemistry. A'
_journal_page_first 986
_journal_page_last 997
_journal_paper_doi 10.1021/jp109863d
_journal_volume 115
_journal_year 2011
_chemical_formula_moiety 'C96 H68 Cl2 N4 O4 Sn, C H Cl3 '
_chemical_formula_sum 'C97 H69 Cl5 N4 O4 Sn'
_chemical_formula_weight 1650.59
_space_group_IT_number 14
_symmetry_cell_setting monoclinic
_symmetry_Int_Tables_number 14
_symmetry_space_group_name_Hall '-P 2yn'
_symmetry_space_group_name_H-M 'P 1 21/n 1'
_cell_angle_alpha 90.0000
_cell_angle_beta 92.653(3)
_cell_angle_gamma 90.0000
_cell_formula_units_Z 8
_cell_length_a 25.106(7)
_cell_length_b 16.854(4)
_cell_length_c 37.347(9)
_cell_measurement_reflns_used 15492
_cell_measurement_temperature 183.0
_cell_measurement_theta_max 25.3
_cell_measurement_theta_min 3.0
_cell_volume 15786(7)
_computing_cell_refinement CrystalClear
_computing_data_collection CrystalClear
_computing_data_reduction CrystalStructure
_computing_publication_material 'CrystalStructure 3.8'
_computing_structure_refinement SHELXL
_computing_structure_solution SHELXS97
_diffrn_ambient_temperature 183.0
_diffrn_detector_area_resol_mean 7.31
_diffrn_measured_fraction_theta_full 0.993
_diffrn_measured_fraction_theta_max 0.993
_diffrn_measurement_device_type 'Rigaku Mercury'
_diffrn_measurement_method \w
_diffrn_radiation_type 'Mo K\a'
_diffrn_radiation_wavelength 0.71075
_diffrn_reflns_av_R_equivalents 0.109
_diffrn_reflns_limit_h_max 30
_diffrn_reflns_limit_h_min -27
_diffrn_reflns_limit_k_max 20
_diffrn_reflns_limit_k_min -20
_diffrn_reflns_limit_l_max 44
_diffrn_reflns_limit_l_min -31
_diffrn_reflns_number 104400
_diffrn_reflns_theta_full 25.35
_diffrn_reflns_theta_max 25.35
_exptl_absorpt_coefficient_mu 0.550
_exptl_absorpt_correction_T_max 0.995
_exptl_absorpt_correction_T_min 0.756
_exptl_absorpt_correction_type multi-scan
_exptl_absorpt_process_details 'Jacobson, R. (1998) Private communication'
_exptl_crystal_colour green
_exptl_crystal_density_diffrn 1.389
_exptl_crystal_density_method 'not measured'
_exptl_crystal_description platelet
_exptl_crystal_F_000 6768.00
_exptl_crystal_size_max 0.60
_exptl_crystal_size_mid 0.20
_exptl_crystal_size_min 0.01
_refine_diff_density_max 0.93
_refine_diff_density_min -0.73
_refine_ls_extinction_method none
_refine_ls_goodness_of_fit_ref 1.096
_refine_ls_hydrogen_treatment constr
_refine_ls_number_parameters 2016
_refine_ls_number_reflns 28696
_refine_ls_R_factor_gt 0.0872
_refine_ls_shift/su_max 0.0460
_refine_ls_structure_factor_coef Fsqd
_refine_ls_weighting_details 'w = 1/[\s^2^(Fo^2^)+(0.0293P)^2^+52.8438P] where P=(Fo^2^+2Fc^2^)/3'
_refine_ls_weighting_scheme calc
_refine_ls_wR_factor_ref 0.1819
_reflns_number_gt 16856
_reflns_number_total 28696
_reflns_threshold_expression F^2^>2.0\s(F^2^)
_cod_data_source_file jp109863d_si_002.cif
_cod_data_source_block '__SnTMPCl'
_cod_original_formula_sum 'C97 H69 Cl5 N4 O4 Sn '
_cod_database_code 1501669

loop_
_symmetry_equiv_pos_as_xyz
'x, y, z'
'-x+1/2, y+1/2, -z+1/2'
'-x, -y, -z'
'x-1/2, -y-1/2, z-1/2'

loop_
_atom_site_label
_atom_site_type_symbol
_atom_site_fract_x
_atom_site_fract_y
_atom_site_fract_z
_atom_site_U_iso_or_equiv
_atom_site_adp_type
_atom_site_occupancy
_atom_site_symmetry_multiplicity
_atom_site_calc_flag
_atom_site_refinement_flags
_atom_site_disorder_assembly
_atom_site_disorder_group
Sn1 Sn 0.23952(2) 0.78114(3) 0.352580(13) 0.02887(13) Uani 1 1 d . . .
Cl1 Cl 0.17932(9) 0.78310(13) 0.40264(5) 0.0458(5) Uani 1 1 d . . .
Cl2 Cl 0.29763(9) 0.78434(12) 0.30219(5) 0.0440(5) Uani 1 1 d . . .
O1 O 0.3809(3) 0.3402(3) 0.46242(15) 0.0601(18) Uani 1 1 d D . .
O2 O 0.4986(3) 1.1133(4) 0.42953(17) 0.073(2) Uani 1 1 d D . .
O3 O 0.0614(2) 1.2186(3) 0.26885(15) 0.0550(16) Uani 1 1 d D . .
O4 O 0.0386(3) 0.4665(3) 0.20192(15) 0.0605(18) Uani 1 1 d D . .
N1 N 0.2268(2) 0.6594(3) 0.34687(14) 0.0279(14) Uani 1 1 d . . .
N2 N 0.3038(2) 0.7581(3) 0.38858(15) 0.0317(15) Uani 1 1 d . . .
N3 N 0.2499(2) 0.9024(3) 0.36054(15) 0.0309(15) Uani 1 1 d . . .
N4 N 0.1745(2) 0.8042(3) 0.31630(14) 0.0255(13) Uani 1 1 d . . .
C1 C 0.1826(3) 0.6288(4) 0.32644(18) 0.0297(17) Uani 1 1 d . . .
C2 C 0.1728(3) 0.5504(4) 0.33997(19) 0.0342(19) Uani 1 1 d . . .
C3 C 0.2128(3) 0.5342(4) 0.36564(18) 0.0334(18) Uani 1 1 d . . .
C4 C 0.2471(3) 0.6034(4) 0.37031(18) 0.0335(19) Uani 1 1 d . . .
C5 C 0.2944(3) 0.6118(4) 0.39079(18) 0.0289(17) Uani 1 1 d . . .
C6 C 0.3238(3) 0.6826(4) 0.39622(17) 0.0260(16) Uani 1 1 d . . .
C7 C 0.3779(3) 0.6921(4) 0.41047(18) 0.0309(17) Uani 1 1 d . . .
C8 C 0.3903(3) 0.7719(4) 0.41062(18) 0.0330(18) Uani 1 1 d . . .
C9 C 0.3428(3) 0.8148(4) 0.39846(18) 0.0306(18) Uani 1 1 d . . .
C10 C 0.3311(3) 0.8965(4) 0.39982(18) 0.0319(18) Uani 1 1 d . . .
C11 C 0.2825(3) 0.9318(4) 0.38819(18) 0.0297(17) Uani 1 1 d . . .
C12 C 0.2587(3) 1.0052(4) 0.40056(18) 0.0318(18) Uani 1 1 d . . .
C13 C 0.2144(3) 1.0200(4) 0.37916(18) 0.0307(17) Uani 1 1 d . . .
C14 C 0.2097(3) 0.9566(4) 0.35318(19) 0.0338(18) Uani 1 1 d . . .
C15 C 0.1736(3) 0.9510(4) 0.32263(18) 0.0308(18) Uani 1 1 d . . .
C16 C 0.1666(3) 0.8802(4) 0.30244(18) 0.0281(17) Uani 1 1 d . . .
C17 C 0.1506(3) 0.8728(4) 0.26496(18) 0.0297(17) Uani 1 1 d . . .
C18 C 0.1485(3) 0.7918(4) 0.25704(18) 0.0293(17) Uani 1 1 d . . .
C19 C 0.1617(3) 0.7493(4) 0.28973(18) 0.0282(17) Uani 1 1 d . . .
C20 C 0.1586(3) 0.6669(4) 0.29659(18) 0.0296(17) Uani 1 1 d . . .
C21 C 0.1242(4) 0.5030(5) 0.3334(2) 0.042(2) Uani 1 1 d . . .
C22 C 0.1243(4) 0.4205(5) 0.3287(2) 0.060(3) Uani 1 1 d . . .
H22 H 0.1571 0.3926 0.3276 0.072 Uiso 1 1 calc R . .
C23 C 0.0755(5) 0.3792(6) 0.3256(3) 0.077(4) Uani 1 1 d . . .
H23 H 0.0755 0.3234 0.3218 0.092 Uiso 1 1 calc R . .
C24 C 0.0274(5) 0.4191(7) 0.3279(3) 0.079(3) Uani 1 1 d . . .
H24 H -0.0053 0.3907 0.3261 0.095 Uiso 1 1 calc R . .
C25 C 0.0272(4) 0.4991(7) 0.3327(3) 0.074(3) Uani 1 1 d . . .
H25 H -0.0055 0.5271 0.3338 0.089 Uiso 1 1 calc R . .
C26 C 0.0754(4) 0.5392(6) 0.3361(2) 0.054(2) Uani 1 1 d . . .
H26 H 0.0747 0.5947 0.3405 0.065 Uiso 1 1 calc R . .
C27 C 0.2152(3) 0.4594(4) 0.38764(19) 0.0331(18) Uani 1 1 d . . .
C28 C 0.2451(3) 0.3944(4) 0.3788(2) 0.040(2) Uani 1 1 d . . .
H28 H 0.2659 0.3961 0.3581 0.048 Uiso 1 1 calc R . .
C29 C 0.2453(4) 0.3277(5) 0.3994(2) 0.049(2) Uani 1 1 d . . .
H29 H 0.2670 0.2840 0.3934 0.059 Uiso 1 1 calc R . .
C30 C 0.2144(4) 0.3224(5) 0.4289(2) 0.054(3) Uani 1 1 d . . .
H30 H 0.2150 0.2755 0.4430 0.065 Uiso 1 1 calc R . .
C31 C 0.1826(4) 0.3855(5) 0.4379(2) 0.052(2) Uani 1 1 d . . .
H31 H 0.1613 0.3823 0.4582 0.062 Uiso 1 1 calc R . .
C32 C 0.1820(3) 0.4541(5) 0.4169(2) 0.043(2) Uani 1 1 d . . .
H32 H 0.1593 0.4971 0.4224 0.051 Uiso 1 1 calc R . .
C33 C 0.3172(3) 0.5382(4) 0.40860(17) 0.0282(17) Uani 1 1 d . . .
C34 C 0.3535(3) 0.4906(4) 0.39171(18) 0.0355(19) Uani 1 1 d . . .
H34 H 0.3638 0.5037 0.3683 0.043 Uiso 1 1 calc R . .
C35 C 0.3752(3) 0.4231(4) 0.40912(19) 0.0373(19) Uani 1 1 d . . .
H35 H 0.3994 0.3900 0.3972 0.045 Uiso 1 1 calc R . .
C36 C 0.3615(4) 0.4051(4) 0.4435(2) 0.041(2) Uani 1 1 d . . .
C37 C 0.3246(3) 0.4520(5) 0.45975(19) 0.040(2) Uani 1 1 d . . .
H37 H 0.3141 0.4385 0.4831 0.048 Uiso 1 1 calc R . .
C38 C 0.3023(3) 0.5186(4) 0.44274(16) 0.0211(15) Uani 1 1 d . . .
H38 H 0.2772 0.5503 0.4545 0.025 Uiso 1 1 calc R . .
C39 C 0.4199(4) 0.2931(5) 0.4466(2) 0.081(4) Uani 1 1 d D . .
H39A H 0.4068 0.2766 0.4226 0.097 Uiso 1 1 calc R . .
H39B H 0.4272 0.2461 0.4614 0.097 Uiso 1 1 calc R . .
H39C H 0.4527 0.3240 0.4447 0.097 Uiso 1 1 calc R . .
C40 C 0.4193(3) 0.6318(4) 0.41976(19) 0.0331(18) Uani 1 1 d . . .
C41 C 0.4578(3) 0.6156(4) 0.3955(2) 0.042(2) Uani 1 1 d . . .
H41 H 0.4567 0.6423 0.3730 0.051 Uiso 1 1 calc R . .
C42 C 0.4981(4) 0.5609(5) 0.4033(3) 0.063(3) Uani 1 1 d . . .
H42 H 0.5241 0.5497 0.3862 0.076 Uiso 1 1 calc R . .
C43 C 0.5000(4) 0.5231(5) 0.4361(3) 0.066(3) Uani 1 1 d . . .
H43 H 0.5277 0.4863 0.4418 0.080 Uiso 1 1 calc R . .
C44 C 0.4612(4) 0.5385(5) 0.4609(3) 0.058(3) Uani 1 1 d . . .
H44 H 0.4617 0.5110 0.4831 0.070 Uiso 1 1 calc R . .
C45 C 0.4224(3) 0.5941(4) 0.4527(2) 0.045(2) Uani 1 1 d . . .
H45 H 0.3972 0.6068 0.4700 0.054 Uiso 1 1 calc R . .
C46 C 0.4448(3) 0.8039(4) 0.4197(2) 0.0380(19) Uani 1 1 d . . .
C47 C 0.4717(3) 0.8438(5) 0.3940(2) 0.045(2) Uani 1 1 d . . .
H47 H 0.4546 0.8539 0.3712 0.055 Uiso 1 1 calc R . .
C48 C 0.5238(4) 0.8697(5) 0.4012(2) 0.056(2) Uani 1 1 d . . .
H48 H 0.5425 0.8969 0.3834 0.067 Uiso 1 1 calc R . .
C49 C 0.5481(4) 0.8550(5) 0.4348(3) 0.059(3) Uani 1 1 d . . .
H49 H 0.5834 0.8733 0.4402 0.071 Uiso 1 1 calc R . .
C50 C 0.5214(4) 0.8144(5) 0.4600(2) 0.060(3) Uani 1 1 d . . .
H50 H 0.5386 0.8038 0.4827 0.072 Uiso 1 1 calc R . .
C51 C 0.4694(4) 0.7882(5) 0.4529(2) 0.050(2) Uani 1 1 d . . .
H51 H 0.4511 0.7600 0.4706 0.060 Uiso 1 1 calc R . .
C52 C 0.3740(3) 0.9540(4) 0.41102(19) 0.0336(18) Uani 1 1 d . . .
C53 C 0.3912(3) 1.0053(4) 0.3849(2) 0.041(2) Uani 1 1 d . . .
H53 H 0.3738 1.0043 0.3618 0.049 Uiso 1 1 calc R . .
C54 C 0.4328(3) 1.0581(5) 0.3916(2) 0.046(2) Uani 1 1 d . . .
H54 H 0.4438 1.0928 0.3733 0.055 Uiso 1 1 calc R . .
C55 C 0.4580(4) 1.0595(5) 0.4251(2) 0.051(2) Uani 1 1 d . . .
C56 C 0.4403(3) 1.0108(5) 0.4521(2) 0.046(2) Uani 1 1 d . . .
H56 H 0.4564 1.0138 0.4756 0.055 Uiso 1 1 calc R . .
C57 C 0.3992(3) 0.9580(4) 0.4448(2) 0.040(2) Uani 1 1 d . . .
H57 H 0.3881 0.9238 0.4632 0.048 Uiso 1 1 calc R . .
C58 C 0.5379(4) 1.0994(5) 0.4568(2) 0.065(3) Uani 1 1 d D . .
H58A H 0.5212 1.0971 0.4800 0.078 Uiso 1 1 calc R . .
H58B H 0.5641 1.1424 0.4571 0.078 Uiso 1 1 calc R . .
H58C H 0.5557 1.0488 0.4524 0.078 Uiso 1 1 calc R . .
C59 C 0.2756(3) 1.0419(4) 0.43547(19) 0.0345(19) Uani 1 1 d . . .
C60 C 0.2732(3) 0.9964(5) 0.4663(2) 0.044(2) Uani 1 1 d . . .
H60 H 0.2608 0.9432 0.4648 0.053 Uiso 1 1 calc R . .
C61 C 0.2893(4) 1.0286(5) 0.4999(2) 0.048(2) Uani 1 1 d . . .
H61 H 0.2876 0.9974 0.5210 0.058 Uiso 1 1 calc R . .
C62 C 0.3072(4) 1.1053(5) 0.5020(2) 0.055(3) Uani 1 1 d . . .
H62 H 0.3190 1.1268 0.5245 0.066 Uiso 1 1 calc R . .
C63 C 0.3083(4) 1.1522(5) 0.4710(2) 0.056(3) Uani 1 1 d . . .
H63 H 0.3205 1.2055 0.4726 0.067 Uiso 1 1 calc R . .
C64 C 0.2917(4) 1.1208(5) 0.4382(2) 0.052(2) Uani 1 1 d . . .
H64 H 0.2912 1.1532 0.4174 0.062 Uiso 1 1 calc R . .
C65 C 0.1697(4) 1.0768(4) 0.3860(2) 0.040(2) Uani 1 1 d . . .
C66 C 0.1728(4) 1.1566(4) 0.3783(2) 0.049(2) Uani 1 1 d . . .
H66 H 0.2044 1.1786 0.3693 0.059 Uiso 1 1 calc R . .
C67 C 0.1283(5) 1.2048(5) 0.3841(3) 0.068(3) Uani 1 1 d . . .
H67 H 0.1294 1.2597 0.3784 0.081 Uiso 1 1 calc R . .
C68 C 0.0844(5) 1.1736(6) 0.3975(3) 0.068(3) Uani 1 1 d . . .
H68 H 0.0550 1.2072 0.4019 0.082 Uiso 1 1 calc R . .
C69 C 0.0811(5) 1.0967(7) 0.4047(3) 0.087(4) Uani 1 1 d . . .
H69 H 0.0492 1.0751 0.4134 0.105 Uiso 1 1 calc R . .
C70 C 0.1248(4) 1.0480(6) 0.3995(3) 0.071(3) Uani 1 1 d . . .
H70 H 0.1230 0.9934 0.4057 0.085 Uiso 1 1 calc R . .
C71 C 0.1455(3) 1.0234(4) 0.30980(19) 0.0319(18) Uani 1 1 d . . .
C72 C 0.1734(3) 1.0857(4) 0.2951(2) 0.043(2) Uani 1 1 d . . .
H72 H 0.2111 1.0828 0.2944 0.052 Uiso 1 1 calc R . .
C73 C 0.1467(4) 1.1520(5) 0.2813(2) 0.045(2) Uani 1 1 d . . .
H73 H 0.1661 1.1945 0.2715 0.054 Uiso 1 1 calc R . .
C74 C 0.0913(4) 1.1558(4) 0.2821(2) 0.040(2) Uani 1 1 d . . .
C75 C 0.0632(3) 1.0953(5) 0.2972(2) 0.045(2) Uani 1 1 d . . .
H75 H 0.0257 1.0987 0.2990 0.054 Uiso 1 1 calc R . .
C76 C 0.0912(3) 1.0292(4) 0.3098(2) 0.042(2) Uani 1 1 d . . .
H76 H 0.0717 0.9859 0.3189 0.050 Uiso 1 1 calc R . .
C77 C 0.0860(4) 1.2731(5) 0.2457(3) 0.079(3) Uani 1 1 d D . .
H77A H 0.1144 1.3019 0.2591 0.095 Uiso 1 1 calc R . .
H77B H 0.0593 1.3110 0.2361 0.095 Uiso 1 1 calc R . .
H77C H 0.1013 1.2441 0.2259 0.095 Uiso 1 1 calc R . .
C78 C 0.1478(3) 0.9391(4) 0.23924(19) 0.0336(18) Uani 1 1 d . . .
C79 C 0.1957(3) 0.9726(5) 0.2284(2) 0.046(2) Uani 1 1 d . . .
H79 H 0.2287 0.9500 0.2367 0.055 Uiso 1 1 calc R . .
C80 C 0.1959(4) 1.0357(5) 0.2066(2) 0.049(2) Uani 1 1 d . . .
H80 H 0.2288 1.0571 0.1995 0.058 Uiso 1 1 calc R . .
C81 C 0.1489(4) 1.0695(5) 0.1946(2) 0.052(2) Uani 1 1 d . . .
H81 H 0.1495 1.1157 0.1801 0.062 Uiso 1 1 calc R . .
C82 C 0.1016(4) 1.0381(5) 0.2030(2) 0.054(3) Uani 1 1 d . . .
H82 H 0.0692 1.0610 0.1938 0.065 Uiso 1 1 calc R . .
C83 C 0.1007(3) 0.9714(4) 0.22549(19) 0.039(2) Uani 1 1 d . . .
H83 H 0.0676 0.9485 0.2312 0.047 Uiso 1 1 calc R . .
C84 C 0.1463(3) 0.7600(4) 0.22016(19) 0.0324(18) Uani 1 1 d . . .
C85 C 0.1045(3) 0.7809(5) 0.1961(2) 0.043(2) Uani 1 1 d . . .
H85 H 0.0769 0.8150 0.2033 0.052 Uiso 1 1 calc R . .
C86 C 0.1041(4) 0.7510(5) 0.1613(2) 0.052(2) Uani 1 1 d . . .
H86 H 0.0756 0.7646 0.1448 0.062 Uiso 1 1 calc R . .
C87 C 0.1438(4) 0.7026(5) 0.1507(2) 0.059(3) Uani 1 1 d . . .
H87 H 0.1428 0.6830 0.1268 0.071 Uiso 1 1 calc R . .
C88 C 0.1858(4) 0.6816(5) 0.1742(2) 0.056(3) Uani 1 1 d . . .
H88 H 0.2132 0.6472 0.1669 0.068 Uiso 1 1 calc R . .
C89 C 0.1866(4) 0.7123(5) 0.2087(2) 0.048(2) Uani 1 1 d . . .
H89 H 0.2158 0.6999 0.2249 0.057 Uiso 1 1 calc R . .
C90 C 0.1274(3) 0.6180(4) 0.26999(18) 0.0305(18) Uani 1 1 d . . .
C91 C 0.0757(3) 0.6369(4) 0.25972(18) 0.0364(19) Uani 1 1 d . . .
H91 H 0.0606 0.6845 0.2683 0.044 Uiso 1 1 calc R . .
C92 C 0.0445(4) 0.5872(4) 0.2367(2) 0.043(2) Uani 1 1 d . . .
H92 H 0.0086 0.6010 0.2304 0.051 Uiso 1 1 calc R . .
C93 C 0.0662(4) 0.5187(5) 0.22359(19) 0.043(2) Uani 1 1 d . . .
C94 C 0.1190(4) 0.5007(5) 0.2327(2) 0.053(3) Uani 1 1 d . . .
H94 H 0.1348 0.4550 0.2228 0.064 Uiso 1 1 calc R . .
C95 C 0.1487(3) 0.5481(4) 0.2560(2) 0.041(2) Uani 1 1 d . . .
H95 H 0.1843 0.5333 0.2628 0.049 Uiso 1 1 calc R . .
C96 C -0.0158(3) 0.4837(6) 0.1917(2) 0.067(3) Uani 1 1 d D . .
H96A H -0.0365 0.4887 0.2132 0.081 Uiso 1 1 calc R . .
H96B H -0.0305 0.4407 0.1766 0.081 Uiso 1 1 calc R . .
H96C H -0.0176 0.5336 0.1782 0.081 Uiso 1 1 calc R . .
Sn2 Sn 0.71848(2) 0.97440(3) 0.354153(12) 0.02626(13) Uani 1 1 d . . .
Cl3 Cl 0.64125(8) 0.98129(12) 0.39185(5) 0.0420(5) Uani 1 1 d . . .
Cl4 Cl 0.79503(8) 0.97112(12) 0.31653(5) 0.0446(5) Uani 1 1 d . . .
O5 O 0.5759(4) 0.6609(4) 0.1761(2) 0.107(3) Uani 1 1 d D . .
O6 O 0.5472(2) 1.3921(3) 0.24508(14) 0.0512(16) Uani 1 1 d D . .
O7 O 0.9075(2) 1.3161(3) 0.49687(14) 0.0479(15) Uani 1 1 d D . .
O8 O 0.8112(3) 0.5281(3) 0.47933(15) 0.0630(19) Uani 1 1 d D . .
N5 N 0.7083(2) 0.8521(3) 0.34817(14) 0.0282(14) Uani 1 1 d . . .
N6 N 0.6687(2) 0.9921(3) 0.30766(14) 0.0282(14) Uani 1 1 d . . .
N7 N 0.7238(2) 1.0969(3) 0.36077(14) 0.0259(14) Uani 1 1 d . . .
N8 N 0.7678(2) 0.9554(3) 0.40044(14) 0.0290(14) Uani 1 1 d . . .
C97 C 0.7205(3) 0.7990(4) 0.37519(18) 0.0283(17) Uani 1 1 d . . .
C98 C 0.6889(3) 0.7271(4) 0.36768(18) 0.0299(17) Uani 1 1 d . . .
C99 C 0.6618(3) 0.7395(4) 0.33525(18) 0.0303(18) Uani 1 1 d . . .
C100 C 0.6744(3) 0.8172(4) 0.32230(17) 0.0269(16) Uani 1 1 d . . .
C101 C 0.6599(3) 0.8528(4) 0.28917(18) 0.0296(17) Uani 1 1 d . . .
C102 C 0.6632(3) 0.9355(4) 0.28137(17) 0.0304(18) Uani 1 1 d . . .
C103 C 0.6555(3) 0.9748(4) 0.24744(18) 0.0292(17) Uani 1 1 d . . .
C104 C 0.6519(3) 1.0543(4) 0.25403(18) 0.0270(16) Uani 1 1 d . . .
C105 C 0.6612(3) 1.0660(4) 0.29252(17) 0.0257(16) Uani 1 1 d . . .
C106 C 0.6611(3) 1.1382(4) 0.31191(17) 0.0252(16) Uani 1 1 d . . .
C107 C 0.6853(3) 1.1476(4) 0.34644(17) 0.0268(16) Uani 1 1 d . . .
C108 C 0.6775(3) 1.2106(4) 0.37173(17) 0.0261(16) Uani 1 1 d . . .
C109 C 0.7116(3) 1.1988(4) 0.40047(17) 0.0271(17) Uani 1 1 d . . .
C110 C 0.7419(3) 1.1279(4) 0.39328(17) 0.0243(16) Uani 1 1 d . . .
C111 C 0.7829(3) 1.0946(4) 0.41586(17) 0.0255(16) Uani 1 1 d . . .
C112 C 0.7967(3) 1.0145(4) 0.41820(16) 0.0262(16) Uani 1 1 d . . .
C113 C 0.8376(3) 0.9749(4) 0.44139(17) 0.0285(17) Uani 1 1 d . . .
C114 C 0.8285(3) 0.8953(4) 0.43825(17) 0.0282(17) Uani 1 1 d . . .
C115 C 0.7847(3) 0.8824(4) 0.41282(17) 0.0281(17) Uani 1 1 d . . .
C116 C 0.7594(3) 0.8101(4) 0.40307(17) 0.0265(16) Uani 1 1 d . . .
C117 C 0.6779(3) 0.6601(4) 0.39183(19) 0.036(2) Uani 1 1 d . . .
C118 C 0.6402(4) 0.6712(5) 0.4174(2) 0.052(2) Uani 1 1 d . . .
H118 H 0.6231 0.7211 0.4197 0.062 Uiso 1 1 calc R . .
C119 C 0.6279(4) 0.6091(8) 0.4395(3) 0.079(4) Uani 1 1 d . . .
H119 H 0.6017 0.6162 0.4568 0.094 Uiso 1 1 calc R . .
C120 C 0.6527(6) 0.5371(9) 0.4369(4) 0.103(6) Uani 1 1 d . . .
H120 H 0.6446 0.4954 0.4528 0.123 Uiso 1 1 calc R . .
C121 C 0.6890(6) 0.5252(6) 0.4117(3) 0.084(4) Uani 1 1 d . . .
H121 H 0.7051 0.4747 0.4091 0.100 Uiso 1 1 calc R . .
C122 C 0.7022(4) 0.5880(5) 0.3895(2) 0.052(2) Uani 1 1 d . . .
H122 H 0.7286 0.5804 0.3724 0.062 Uiso 1 1 calc R . .
C123 C 0.6215(3) 0.6826(4) 0.31959(19) 0.0364(19) Uani 1 1 d . . .
C124 C 0.5690(3) 0.7023(5) 0.3156(2) 0.042(2) Uani 1 1 d . . .
H124 H 0.5579 0.7541 0.3220 0.050 Uiso 1 1 calc R . .
C125 C 0.5313(4) 0.6476(6) 0.3022(2) 0.065(3) Uani 1 1 d . . .
H125 H 0.4949 0.6627 0.2987 0.078 Uiso 1 1 calc R . .
C126 C 0.5471(5) 0.5724(5) 0.2944(3) 0.064(3) Uani 1 1 d . . .
H126 H 0.5215 0.5349 0.2854 0.077 Uiso 1 1 calc R . .
C127 C 0.5993(5) 0.5504(5) 0.2993(2) 0.061(3) Uani 1 1 d . . .
H127 H 0.6096 0.4974 0.2944 0.073 Uiso 1 1 calc R . .
C128 C 0.6369(4) 0.6041(5) 0.3114(2) 0.048(2) Uani 1 1 d . . .
H128 H 0.6732 0.5887 0.3144 0.057 Uiso 1 1 calc R . .
C129 C 0.6376(3) 0.8003(4) 0.25954(18) 0.0342(19) Uani 1 1 d . . .
C130 C 0.5878(3) 0.8141(4) 0.2438(2) 0.040(2) Uani 1 1 d . A .
H130 H 0.5673 0.8571 0.2521 0.048 Uiso 1 1 calc R . .
C131 C 0.5670(4) 0.7677(5) 0.2166(2) 0.053(2) Uani 1 1 d . . .
H131 H 0.5322 0.7774 0.2065 0.063 Uiso 1 1 calc R A .
C132 C 0.5976(4) 0.7063(5) 0.2040(2) 0.057(3) Uani 1 1 d . A .
C133 C 0.6487(4) 0.6914(5) 0.2190(2) 0.048(2) Uani 1 1 d . . .
H133 H 0.6696 0.6493 0.2101 0.058 Uiso 1 1 calc R A .
C134 C 0.6686(3) 0.7386(4) 0.24690(19) 0.039(2) Uani 1 1 d . A .
H134 H 0.7031 0.7290 0.2574 0.047 Uiso 1 1 calc R . .
C135 C 0.6017(6) 0.5977(8) 0.1613(4) 0.070(7) Uani 0.586(16) 1 d PD A 1
H13A H 0.5790 0.5749 0.1418 0.084 Uiso 0.586(16) 1 calc PR A 1
H13B H 0.6093 0.5573 0.1797 0.084 Uiso 0.586(16) 1 calc PR A 1
H13C H 0.6353 0.6160 0.1517 0.084 Uiso 0.586(16) 1 calc PR A 1
C235 C 0.5422(9) 0.6849(14) 0.1475(5) 0.092(12) Uani 0.414(16) 1 d PD A 2
H23A H 0.5339 0.6393 0.1319 0.110 Uiso 0.414(16) 1 calc PR A 2
H23B H 0.5599 0.7261 0.1338 0.110 Uiso 0.414(16) 1 calc PR A 2
H23C H 0.5092 0.7062 0.1567 0.110 Uiso 0.414(16) 1 calc PR A 2
C136 C 0.6614(3) 0.9410(4) 0.21119(18) 0.0297(17) Uani 1 1 d . . .
C137 C 0.7069(3) 0.8989(5) 0.2038(2) 0.042(2) Uani 1 1 d . . .
H137 H 0.7333 0.8888 0.2223 0.051 Uiso 1 1 calc R . .
C138 C 0.7140(4) 0.8715(5) 0.1693(2) 0.052(2) Uani 1 1 d . . .
H138 H 0.7452 0.8422 0.1646 0.062 Uiso 1 1 calc R . .
C139 C 0.6772(4) 0.8855(5) 0.1422(2) 0.057(3) Uani 1 1 d . . .
H139 H 0.6826 0.8660 0.1188 0.069 Uiso 1 1 calc R . .
C140 C 0.6328(4) 0.9275(5) 0.1487(2) 0.057(3) Uani 1 1 d . . .
H140 H 0.6071 0.9376 0.1297 0.068 Uiso 1 1 calc R . .
C141 C 0.6245(3) 0.9560(4) 0.1828(2) 0.043(2) Uani 1 1 d . . .
H141 H 0.5934 0.9860 0.1870 0.052 Uiso 1 1 calc R . .
C142 C 0.6496(3) 1.1189(4) 0.22635(17) 0.0298(17) Uani 1 1 d . . .
C143 C 0.6008(3) 1.1484(4) 0.21168(18) 0.0368(19) Uani 1 1 d . . .
H143 H 0.5680 1.1261 0.2184 0.044 Uiso 1 1 calc R . .
C144 C 0.6012(4) 1.2104(5) 0.1872(2) 0.051(2) Uani 1 1 d . . .
H144 H 0.5684 1.2304 0.1772 0.061 Uiso 1 1 calc R . .
C145 C 0.6485(4) 1.2430(5) 0.1775(2) 0.052(3) Uani 1 1 d . . .
H145 H 0.6485 1.2862 0.1611 0.063 Uiso 1 1 calc R . .
C146 C 0.6956(4) 1.2130(5) 0.1915(2) 0.053(2) Uani 1 1 d . . .
H146 H 0.7283 1.2352 0.1845 0.063 Uiso 1 1 calc R . .
C147 C 0.6964(4) 1.1514(4) 0.2154(2) 0.042(2) Uani 1 1 d . . .
H147 H 0.7296 1.1309 0.2246 0.050 Uiso 1 1 calc R . .
C148 C 0.6320(3) 1.2081(4) 0.29505(17) 0.0267(17) Uani 1 1 d . . .
C149 C 0.5770(3) 1.2114(4) 0.29438(18) 0.0349(19) Uani 1 1 d . . .
H149 H 0.5575 1.1704 0.3054 0.042 Uiso 1 1 calc R . .
C150 C 0.5501(3) 1.2741(5) 0.27767(19) 0.0385(19) Uani 1 1 d . . .
H150 H 0.5123 1.2763 0.2773 0.046 Uiso 1 1 calc R . .
C151 C 0.5787(4) 1.3337(4) 0.26159(19) 0.037(2) Uani 1 1 d . . .
C152 C 0.6338(3) 1.3328(4) 0.2626(2) 0.040(2) Uani 1 1 d . . .
H152 H 0.6535 1.3736 0.2517 0.048 Uiso 1 1 calc R . .
C153 C 0.6598(3) 1.2690(4) 0.28054(17) 0.0324(18) Uani 1 1 d . . .
H153 H 0.6976 1.2683 0.2826 0.039 Uiso 1 1 calc R . .
C154 C 0.5723(4) 1.4400(5) 0.2195(2) 0.059(3) Uani 1 1 d D . .
H15A H 0.5986 1.4747 0.2318 0.071 Uiso 1 1 calc R . .
H15B H 0.5454 1.4723 0.2065 0.071 Uiso 1 1 calc R . .
H15C H 0.5903 1.4059 0.2025 0.071 Uiso 1 1 calc R . .
C155 C 0.6298(3) 1.2640(4) 0.37188(17) 0.0276(17) Uani 1 1 d . . .
C156 C 0.5824(4) 1.2305(5) 0.3827(2) 0.046(2) Uani 1 1 d . . .
H156 H 0.5809 1.1757 0.3885 0.056 Uiso 1 1 calc R . .
C157 C 0.5379(4) 1.2767(5) 0.3848(2) 0.052(2) Uani 1 1 d . . .
H157 H 0.5056 1.2536 0.3920 0.062 Uiso 1 1 calc R . .
C158 C 0.5393(4) 1.3565(5) 0.3766(2) 0.048(2) Uani 1 1 d . . .
H158 H 0.5077 1.3874 0.3775 0.058 Uiso 1 1 calc R . .
C159 C 0.5850(4) 1.3910(5) 0.3674(2) 0.053(2) Uani 1 1 d . . .
H159 H 0.5859 1.4463 0.3626 0.064 Uiso 1 1 calc R . .
C160 C 0.6322(3) 1.3445(4) 0.3649(2) 0.039(2) Uani 1 1 d . . .
H160 H 0.6647 1.3685 0.3586 0.046 Uiso 1 1 calc R . .
C161 C 0.7084(3) 1.2360(4) 0.43619(18) 0.0304(17) Uani 1 1 d . . .
C162 C 0.7252(3) 1.3125(4) 0.44354(19) 0.040(2) Uani 1 1 d . . .
H162 H 0.7394 1.3439 0.4252 0.048 Uiso 1 1 calc R . .
C163 C 0.7213(4) 1.3435(5) 0.4779(2) 0.057(3) Uani 1 1 d . . .
H163 H 0.7331 1.3960 0.4829 0.068 Uiso 1 1 calc R . .
C164 C 0.7002(4) 1.2983(5) 0.5047(2) 0.050(2) Uani 1 1 d . . .
H164 H 0.6982 1.3193 0.5282 0.060 Uiso 1 1 calc R . .
C165 C 0.6824(4) 1.2238(5) 0.4973(2) 0.048(2) Uani 1 1 d . . .
H165 H 0.6670 1.1934 0.5156 0.058 Uiso 1 1 calc R . .
C166 C 0.6864(3) 1.1912(4) 0.46323(19) 0.0372(19) Uani 1 1 d . . .
H166 H 0.6742 1.1387 0.4584 0.045 Uiso 1 1 calc R . .
C167 C 0.8136(3) 1.1540(4) 0.43859(17) 0.0250(16) Uani 1 1 d . . .
C168 C 0.8414(3) 1.2143(4) 0.42217(19) 0.0355(19) Uani 1 1 d . . .
H168 H 0.8394 1.2186 0.3968 0.043 Uiso 1 1 calc R . .
C169 C 0.8716(3) 1.2675(4) 0.4420(2) 0.039(2) Uani 1 1 d . . .
H169 H 0.8908 1.3077 0.4303 0.047 Uiso 1 1 calc R . .
C170 C 0.8744(3) 1.2632(4) 0.47895(19) 0.0336(18) Uani 1 1 d . . .
C171 C 0.8446(3) 1.2070(4) 0.49605(18) 0.0355(19) Uani 1 1 d . . .
H171 H 0.8446 1.2060 0.5215 0.043 Uiso 1 1 calc R . .
C172 C 0.8141(3) 1.1513(4) 0.47588(17) 0.0293(17) Uani 1 1 d . . .
H172 H 0.7940 1.1122 0.4876 0.035 Uiso 1 1 calc R . .
C173 C 0.9119(4) 1.3103(5) 0.53465(18) 0.070(3) Uani 1 1 d D . .
H17A H 0.8767 1.3170 0.5444 0.084 Uiso 1 1 calc R . .
H17B H 0.9360 1.3517 0.5442 0.084 Uiso 1 1 calc R . .
H17C H 0.9262 1.2580 0.5415 0.084 Uiso 1 1 calc R . .
C174 C 0.8822(3) 1.0136(4) 0.46169(19) 0.0297(17) Uani 1 1 d . . .
C175 C 0.9196(3) 1.0587(4) 0.4447(2) 0.041(2) Uani 1 1 d . . .
H175 H 0.9171 1.0638 0.4193 0.050 Uiso 1 1 calc R . .
C176 C 0.9609(3) 1.0968(5) 0.4641(3) 0.052(2) Uani 1 1 d . . .
H176 H 0.9855 1.1289 0.4521 0.062 Uiso 1 1 calc R . .
C177 C 0.9655(3) 1.0877(4) 0.5003(2) 0.045(2) Uani 1 1 d . . .
H177 H 0.9937 1.1135 0.5136 0.054 Uiso 1 1 calc R . .
C178 C 0.9309(4) 1.0427(5) 0.5174(2) 0.052(3) Uani 1 1 d . . .
H178 H 0.9354 1.0361 0.5426 0.062 Uiso 1 1 calc R . .
C179 C 0.8879(3) 1.0049(4) 0.4989(2) 0.039(2) Uani 1 1 d . . .
H179 H 0.8633 0.9741 0.5115 0.047 Uiso 1 1 calc R . .
C180 C 0.8650(3) 0.8351(4) 0.45569(19) 0.0314(18) Uani 1 1 d . . .
C181 C 0.8613(4) 0.8118(5) 0.4909(2) 0.047(2) Uani 1 1 d . . .
H181 H 0.8327 0.8314 0.5042 0.057 Uiso 1 1 calc R . .
C182 C 0.8980(4) 0.7609(5) 0.5076(2) 0.055(3) Uani 1 1 d . . .
H182 H 0.8946 0.7457 0.5319 0.066 Uiso 1 1 calc R . .
C183 C 0.9389(4) 0.7328(5) 0.4886(3) 0.059(3) Uani 1 1 d . . .
H183 H 0.9645 0.6979 0.4996 0.071 Uiso 1 1 calc R . .
C184 C 0.9433(4) 0.7549(5) 0.4537(3) 0.060(3) Uani 1 1 d . . .
H184 H 0.9717 0.7347 0.4404 0.072 Uiso 1 1 calc R . .
C185 C 0.9063(4) 0.8068(5) 0.4375(2) 0.046(2) Uani 1 1 d . . .
H185 H 0.9102 0.8225 0.4133 0.055 Uiso 1 1 calc R . .
C186 C 0.7762(3) 0.7375(4) 0.42334(19) 0.0324(18) Uani 1 1 d . . .
C187 C 0.7562(3) 0.7201(4) 0.45655(19) 0.0378(19) Uani 1 1 d . . .
H187 H 0.7332 0.7572 0.4671 0.045 Uiso 1 1 calc R . .
C188 C 0.7686(4) 0.6507(4) 0.4746(2) 0.044(2) Uani 1 1 d . . .
H188 H 0.7539 0.6399 0.4971 0.052 Uiso 1 1 calc R . .
C189 C 0.8026(4) 0.5970(5) 0.4595(2) 0.045(2) Uani 1 1 d . . .
C190 C 0.8245(4) 0.6131(5) 0.4277(2) 0.049(2) Uani 1 1 d . . .
H190 H 0.8490 0.5771 0.4179 0.059 Uiso 1 1 calc R . .
C191 C 0.8106(3) 0.6834(4) 0.4097(2) 0.042(2) Uani 1 1 d . . .
H191 H 0.8255 0.6939 0.3873 0.051 Uiso 1 1 calc R . .
C192 C 0.8423(5) 0.4688(5) 0.4639(3) 0.087(4) Uani 1 1 d D . .
H19A H 0.8257 0.4528 0.4408 0.104 Uiso 1 1 calc R . .
H19B H 0.8447 0.4227 0.4800 0.104 Uiso 1 1 calc R . .
H19C H 0.8782 0.4894 0.4604 0.104 Uiso 1 1 calc R . .
C193 C 0.4494(4) 0.3109(6) 0.1387(2) 0.059(3) Uani 1 1 d . . .
H193 H 0.4097 0.3144 0.1357 0.070 Uiso 1 1 calc R . .
Cl5 Cl 0.46755(10) 0.32204(14) 0.18417(6) 0.0580(6) Uani 1 1 d . . .
Cl6 Cl 0.46944(13) 0.21846(17) 0.12326(7) 0.0874(9) Uani 1 1 d . . .
Cl7 Cl 0.47729(14) 0.38673(18) 0.11384(8) 0.0980(11) Uani 1 1 d . . .
C194 C 0.4750(5) 0.9625(7) 0.0725(4) 0.107(4) Uani 1 1 d . . .
H194 H 0.4482 0.9705 0.0911 0.128 Uiso 1 1 calc R . .
Cl8 Cl 0.49983(16) 0.87223(19) 0.07905(10) 0.1170(13) Uani 1 1 d . . .
Cl9 Cl 0.44049(13) 0.97461(19) 0.03081(8) 0.0947(10) Uani 1 1 d . . .
Cl10 Cl 0.52240(14) 1.03863(19) 0.07888(10) 0.1080(11) Uani 1 1 d . . .

loop_
_atom_site_aniso_label
_atom_site_aniso_U_11
_atom_site_aniso_U_22
_atom_site_aniso_U_33
_atom_site_aniso_U_23
_atom_site_aniso_U_13
_atom_site_aniso_U_12
Sn1 0.0323(3) 0.0244(3) 0.0298(3) -0.0010(2) 0.0007(2) 0.0002(2)
Cl1 0.0411(14) 0.0611(13) 0.0358(10) -0.0001(10) 0.0078(9) 0.0065(11)
Cl2 0.0509(15) 0.0390(11) 0.0435(11) -0.0025(9) 0.0190(10) -0.0033(10)
O1 0.077(5) 0.049(4) 0.054(4) 0.019(3) 0.003(3) 0.018(3)
O2 0.067(5) 0.066(4) 0.084(5) 0.017(4) -0.014(4) -0.040(4)
O3 0.058(4) 0.038(3) 0.070(4) 0.012(3) 0.012(3) 0.012(3)
O4 0.073(5) 0.052(4) 0.056(4) -0.018(3) -0.015(3) -0.013(3)
N1 0.033(4) 0.024(3) 0.027(3) -0.005(3) 0.002(3) -0.007(3)
N2 0.037(4) 0.026(3) 0.031(3) -0.001(3) -0.005(3) 0.004(3)
N3 0.032(4) 0.029(3) 0.033(3) -0.005(3) 0.001(3) 0.005(3)
N4 0.028(4) 0.023(3) 0.025(3) -0.002(2) -0.004(3) -0.006(3)
C1 0.031(5) 0.026(4) 0.032(4) -0.003(3) 0.002(3) 0.004(3)
C2 0.038(5) 0.031(4) 0.033(4) 0.000(3) -0.002(4) -0.006(4)
C3 0.038(5) 0.030(4) 0.033(4) -0.001(3) -0.001(4) -0.005(4)
C4 0.047(6) 0.022(4) 0.031(4) 0.001(3) 0.000(4) 0.001(4)
C5 0.032(5) 0.027(4) 0.028(4) -0.001(3) 0.002(3) 0.008(3)
C6 0.022(4) 0.032(4) 0.024(4) 0.004(3) 0.006(3) -0.001(3)
C7 0.028(5) 0.035(4) 0.030(4) -0.002(3) 0.005(3) -0.003(3)
C8 0.033(5) 0.034(4) 0.033(4) 0.000(3) 0.006(3) -0.001(4)
C9 0.036(5) 0.029(4) 0.026(4) -0.003(3) 0.002(3) -0.004(3)
C10 0.040(5) 0.023(4) 0.033(4) -0.004(3) -0.001(4) -0.002(3)
C11 0.032(5) 0.028(4) 0.029(4) -0.003(3) -0.007(3) -0.004(3)
C12 0.041(5) 0.025(4) 0.029(4) -0.002(3) -0.002(3) 0.003(3)
C13 0.033(5) 0.026(4) 0.034(4) 0.003(3) 0.011(3) 0.002(3)
C14 0.036(5) 0.023(4) 0.042(4) -0.001(3) 0.006(4) 0.006(3)
C15 0.032(5) 0.026(4) 0.034(4) 0.002(3) -0.001(3) 0.000(3)
C16 0.026(5) 0.021(4) 0.037(4) 0.003(3) -0.002(3) 0.002(3)
C17 0.035(5) 0.027(4) 0.028(4) 0.004(3) 0.001(3) 0.006(3)
C18 0.022(4) 0.035(4) 0.031(4) 0.000(3) -0.003(3) 0.002(3)
C19 0.033(5) 0.024(4) 0.027(4) 0.004(3) 0.005(3) -0.004(3)
C20 0.030(5) 0.030(4) 0.028(4) -0.005(3) 0.000(3) 0.002(3)
C21 0.049(6) 0.040(5) 0.037(4) 0.008(4) -0.004(4) -0.008(4)
C22 0.086(8) 0.030(5) 0.062(6) -0.002(4) -0.015(5) -0.010(5)
C23 0.098(10) 0.059(7) 0.072(7) 0.011(6) -0.010(7) -0.048(7)
C24 0.065(9) 0.087(9) 0.083(8) 0.002(7) -0.018(7) -0.024(7)
C25 0.055(8) 0.086(8) 0.080(7) -0.004(6) -0.008(6) -0.026(6)
C26 0.040(6) 0.068(6) 0.055(5) 0.005(5) -0.006(4) -0.020(5)
C27 0.041(5) 0.021(4) 0.036(4) 0.004(3) -0.005(4) -0.010(3)
C28 0.053(6) 0.027(4) 0.040(4) 0.000(4) 0.003(4) -0.001(4)
C29 0.055(7) 0.031(5) 0.061(6) -0.001(4) 0.000(5) 0.011(4)
C30 0.068(7) 0.042(5) 0.051(5) 0.016(4) -0.008(5) -0.007(5)
C31 0.070(7) 0.049(5) 0.036(5) 0.016(4) 0.006(4) 0.001(5)
C32 0.043(6) 0.044(5) 0.042(5) 0.002(4) 0.003(4) 0.007(4)
C33 0.031(5) 0.026(4) 0.028(4) -0.001(3) 0.000(3) 0.000(3)
C34 0.048(6) 0.035(4) 0.024(4) 0.002(3) 0.000(4) 0.005(4)
C35 0.042(6) 0.034(4) 0.037(4) -0.004(4) 0.009(4) 0.009(4)
C36 0.053(6) 0.024(4) 0.047(5) 0.007(4) -0.001(4) -0.001(4)
C37 0.046(6) 0.045(5) 0.030(4) 0.011(4) 0.011(4) -0.001(4)
C38 0.011(4) 0.025(4) 0.027(3) -0.002(3) -0.001(3) -0.005(3)
C39 0.121(11) 0.056(6) 0.068(7) 0.023(5) 0.016(7) 0.045(7)
C40 0.030(5) 0.029(4) 0.040(4) -0.003(3) -0.005(4) 0.001(3)
C41 0.036(6) 0.032(4) 0.058(5) 0.003(4) 0.008(4) 0.002(4)
C42 0.054(7) 0.053(6) 0.083(7) -0.009(5) 0.016(6) 0.009(5)
C43 0.040(7) 0.048(6) 0.108(9) 0.014(6) -0.017(6) 0.006(5)
C44 0.049(7) 0.056(6) 0.067(6) 0.009(5) -0.022(5) -0.001(5)
C45 0.044(6) 0.033(4) 0.056(5) -0.003(4) -0.010(4) -0.001(4)
C46 0.037(5) 0.037(4) 0.039(4) 0.001(4) -0.002(4) -0.002(4)
C47 0.041(6) 0.042(5) 0.053(5) 0.006(4) -0.002(4) 0.005(4)
C48 0.046(6) 0.048(5) 0.073(6) 0.009(5) 0.003(5) -0.017(5)
C49 0.029(6) 0.065(6) 0.081(7) 0.014(5) -0.024(5) -0.003(5)
C50 0.059(7) 0.058(6) 0.061(6) 0.020(5) -0.028(5) -0.010(5)
C51 0.052(6) 0.053(5) 0.042(5) 0.005(4) -0.012(4) -0.014(5)
C52 0.042(5) 0.025(4) 0.033(4) -0.002(3) 0.001(4) -0.005(3)
C53 0.037(5) 0.038(5) 0.048(5) 0.001(4) 0.004(4) -0.001(4)
C54 0.051(6) 0.040(5) 0.046(5) 0.019(4) -0.004(4) -0.006(4)
C55 0.048(6) 0.038(5) 0.065(6) -0.002(4) -0.011(5) -0.012(4)
C56 0.049(6) 0.044(5) 0.045(5) 0.003(4) -0.009(4) -0.005(4)
C57 0.048(6) 0.026(4) 0.046(5) 0.005(4) -0.006(4) -0.003(4)
C58 0.067(8) 0.064(6) 0.061(6) -0.002(5) -0.018(5) -0.025(5)
C59 0.045(5) 0.026(4) 0.032(4) -0.001(3) 0.001(4) 0.004(4)
C60 0.056(6) 0.038(5) 0.039(5) 0.000(4) 0.010(4) 0.002(4)
C61 0.074(7) 0.037(5) 0.034(4) -0.001(4) -0.001(4) 0.016(5)
C62 0.054(7) 0.063(6) 0.048(5) -0.031(5) -0.009(5) 0.009(5)
C63 0.087(8) 0.035(5) 0.045(5) -0.010(4) 0.000(5) -0.006(5)
C64 0.067(7) 0.039(5) 0.049(5) -0.005(4) -0.009(5) -0.001(5)
C65 0.050(6) 0.033(4) 0.036(4) -0.007(4) 0.000(4) 0.011(4)
C66 0.041(6) 0.030(4) 0.076(6) -0.001(4) -0.009(5) 0.006(4)
C67 0.085(9) 0.035(5) 0.082(7) -0.005(5) -0.009(6) 0.023(6)
C68 0.071(9) 0.066(7) 0.069(7) -0.012(6) 0.019(6) 0.038(6)
C69 0.093(10) 0.070(8) 0.104(9) 0.008(7) 0.058(7) 0.037(7)
C70 0.072(8) 0.054(6) 0.090(8) 0.014(5) 0.043(6) 0.017(6)
C71 0.028(5) 0.025(4) 0.042(4) 0.001(3) -0.003(3) 0.008(3)
C72 0.044(6) 0.028(4) 0.056(5) 0.006(4) -0.015(4) -0.001(4)
C73 0.044(6) 0.035(5) 0.056(5) 0.015(4) -0.004(4) -0.009(4)
C74 0.046(6) 0.027(4) 0.048(5) 0.004(4) -0.001(4) 0.004(4)
C75 0.031(5) 0.042(5) 0.062(5) 0.017(4) 0.004(4) 0.010(4)
C76 0.040(6) 0.028(4) 0.058(5) 0.004(4) 0.008(4) 0.000(4)
C77 0.078(9) 0.070(7) 0.089(8) 0.044(6) 0.006(6) 0.015(6)
C78 0.041(5) 0.024(4) 0.036(4) -0.001(3) 0.004(4) 0.000(4)
C79 0.037(6) 0.055(5) 0.045(5) 0.013(4) 0.001(4) 0.003(4)
C80 0.044(6) 0.063(6) 0.040(5) 0.012(4) 0.008(4) -0.020(5)
C81 0.074(8) 0.048(5) 0.033(5) 0.006(4) 0.016(5) -0.009(5)
C82 0.068(7) 0.048(5) 0.046(5) 0.009(4) 0.008(5) 0.030(5)
C83 0.044(6) 0.029(4) 0.046(5) 0.014(4) 0.013(4) -0.004(4)
C84 0.033(5) 0.031(4) 0.034(4) -0.001(3) 0.004(3) -0.006(3)
C85 0.040(6) 0.048(5) 0.040(5) 0.002(4) -0.004(4) 0.004(4)
C86 0.062(7) 0.059(6) 0.032(5) 0.004(4) -0.016(4) -0.015(5)
C87 0.092(9) 0.053(6) 0.034(5) -0.012(4) 0.008(5) -0.008(6)
C88 0.057(7) 0.060(6) 0.053(6) -0.011(5) 0.012(5) 0.011(5)
C89 0.054(6) 0.054(5) 0.034(4) -0.004(4) 0.006(4) 0.013(5)
C90 0.034(5) 0.022(4) 0.034(4) 0.008(3) -0.008(3) -0.001(3)
C91 0.047(6) 0.027(4) 0.035(4) 0.002(3) -0.002(4) 0.005(4)
C92 0.045(6) 0.037(5) 0.046(5) 0.000(4) -0.005(4) -0.002(4)
C93 0.059(7) 0.037(5) 0.032(4) 0.000(4) -0.010(4) -0.006(4)
C94 0.082(8) 0.031(5) 0.046(5) -0.006(4) -0.004(5) -0.001(5)
C95 0.039(6) 0.041(5) 0.042(5) 0.006(4) -0.009(4) -0.001(4)
C96 0.061(8) 0.081(7) 0.058(6) -0.017(5) -0.014(5) -0.015(6)
Sn2 0.0333(3) 0.0207(2) 0.0247(2) -0.0011(2) 0.0008(2) -0.0006(2)
Cl3 0.0393(13) 0.0470(12) 0.0407(11) 0.0005(9) 0.0128(9) -0.0022(10)
Cl4 0.0434(14) 0.0400(11) 0.0522(12) -0.0035(10) 0.0210(10) 0.0000(10)
O5 0.174(9) 0.061(5) 0.080(5) -0.021(4) -0.064(6) -0.010(5)
O6 0.062(5) 0.038(3) 0.052(3) 0.009(3) -0.014(3) 0.017(3)
O7 0.054(4) 0.038(3) 0.050(3) -0.002(3) -0.020(3) -0.009(3)
O8 0.095(6) 0.028(3) 0.064(4) 0.010(3) -0.014(4) 0.005(3)
N5 0.036(4) 0.019(3) 0.029(3) 0.000(3) -0.002(3) 0.002(3)
N6 0.037(4) 0.023(3) 0.025(3) -0.007(2) 0.001(3) -0.002(3)
N7 0.033(4) 0.018(3) 0.026(3) 0.001(2) 0.000(3) 0.005(3)
N8 0.037(4) 0.022(3) 0.028(3) -0.001(3) -0.004(3) 0.004(3)
C97 0.022(4) 0.025(4) 0.038(4) 0.003(3) 0.004(3) 0.002(3)
C98 0.040(5) 0.019(4) 0.031(4) 0.002(3) 0.005(3) -0.007(3)
C99 0.044(5) 0.017(4) 0.029(4) -0.003(3) 0.000(3) -0.001(3)
C100 0.030(5) 0.022(4) 0.029(4) -0.008(3) 0.004(3) -0.001(3)
C101 0.035(5) 0.022(4) 0.032(4) 0.002(3) 0.000(3) 0.008(3)
C102 0.039(5) 0.027(4) 0.024(4) -0.006(3) -0.002(3) 0.006(3)
C103 0.030(5) 0.028(4) 0.029(4) -0.004(3) -0.002(3) -0.003(3)
C104 0.026(5) 0.025(4) 0.030(4) 0.001(3) 0.001(3) -0.003(3)
C105 0.035(5) 0.017(3) 0.026(4) -0.003(3) 0.003(3) -0.005(3)
C106 0.023(4) 0.025(4) 0.028(4) -0.001(3) 0.005(3) -0.005(3)
C107 0.030(5) 0.021(4) 0.029(4) 0.004(3) 0.002(3) -0.002(3)
C108 0.028(5) 0.024(4) 0.027(4) -0.002(3) -0.001(3) -0.004(3)
C109 0.029(5) 0.025(4) 0.027(4) -0.003(3) 0.001(3) -0.001(3)
C110 0.034(5) 0.012(3) 0.027(4) 0.000(3) 0.001(3) 0.000(3)
C111 0.032(5) 0.021(4) 0.024(4) -0.001(3) 0.005(3) -0.005(3)
C112 0.033(5) 0.027(4) 0.019(3) 0.001(3) 0.003(3) -0.004(3)
C113 0.026(4) 0.029(4) 0.031(4) 0.006(3) -0.001(3) -0.005(3)
C114 0.033(5) 0.031(4) 0.021(3) 0.003(3) 0.002(3) -0.003(3)
C115 0.040(5) 0.021(4) 0.023(4) -0.003(3) 0.002(3) -0.005(3)
C116 0.033(5) 0.017(3) 0.030(4) 0.003(3) 0.007(3) 0.004(3)
C117 0.047(6) 0.028(4) 0.033(4) 0.003(3) -0.010(4) -0.008(4)
C118 0.053(7) 0.049(5) 0.054(5) 0.011(5) -0.001(5) -0.008(5)
C119 0.056(8) 0.126(11) 0.054(6) 0.040(7) 0.000(5) -0.034(7)
C120 0.107(12) 0.099(11) 0.097(10) 0.063(9) -0.059(9) -0.072(10)
C121 0.119(12) 0.040(6) 0.087(8) 0.019(6) -0.042(8) -0.019(7)
C122 0.075(7) 0.035(5) 0.043(5) 0.008(4) -0.014(5) -0.011(5)
C123 0.045(6) 0.029(4) 0.036(4) 0.003(3) 0.000(4) -0.003(4)
C124 0.039(6) 0.044(5) 0.042(5) -0.003(4) -0.001(4) -0.014(4)
C125 0.052(7) 0.068(7) 0.075(7) -0.001(6) -0.008(5) -0.010(5)
C126 0.074(8) 0.043(6) 0.075(7) -0.012(5) -0.002(6) -0.022(5)
C127 0.090(9) 0.026(5) 0.066(6) -0.009(4) -0.008(6) -0.005(5)
C128 0.053(6) 0.034(5) 0.056(5) -0.006(4) -0.012(4) -0.007(4)
C129 0.050(6) 0.022(4) 0.030(4) -0.001(3) -0.005(4) 0.001(4)
C130 0.035(5) 0.035(4) 0.049(5) -0.004(4) -0.007(4) 0.000(4)
C131 0.059(7) 0.036(5) 0.061(6) 0.004(4) -0.018(5) 0.002(4)
C132 0.085(8) 0.047(6) 0.038(5) 0.003(4) -0.020(5) -0.013(5)
C133 0.067(7) 0.032(4) 0.044(5) -0.008(4) -0.008(5) 0.005(4)
C134 0.049(6) 0.030(4) 0.039(4) -0.008(4) -0.006(4) 0.006(4)
C135 0.106(17) 0.067(13) 0.037(9) -0.022(8) 0.002(9) -0.025(11)
C235 0.10(3) 0.13(3) 0.047(15) -0.023(15) 0.010(15) -0.06(2)
C136 0.039(5) 0.025(4) 0.025(4) 0.000(3) 0.000(3) 0.002(3)
C137 0.036(5) 0.049(5) 0.042(5) 0.002(4) 0.007(4) 0.010(4)
C138 0.051(7) 0.061(6) 0.045(5) -0.007(5) 0.014(5) 0.015(5)
C139 0.086(8) 0.049(6) 0.039(5) -0.017(4) 0.016(5) 0.001(5)
C140 0.087(8) 0.057(6) 0.026(4) -0.010(4) -0.009(5) 0.003(5)
C141 0.045(6) 0.042(5) 0.042(5) -0.012(4) -0.008(4) 0.008(4)
C142 0.039(5) 0.026(4) 0.024(4) -0.006(3) -0.002(3) 0.002(3)
C143 0.045(6) 0.038(4) 0.027(4) -0.004(3) -0.006(4) 0.002(4)
C144 0.067(7) 0.049(5) 0.036(5) 0.013(4) -0.002(4) 0.031(5)
C145 0.089(9) 0.036(5) 0.033(5) 0.013(4) 0.017(5) 0.013(5)
C146 0.059(7) 0.061(6) 0.039(5) 0.011(5) 0.013(4) -0.015(5)
C147 0.045(6) 0.035(5) 0.045(5) 0.003(4) 0.004(4) 0.004(4)
C148 0.035(5) 0.020(4) 0.025(4) -0.001(3) -0.003(3) 0.006(3)
C149 0.042(5) 0.033(4) 0.030(4) -0.003(3) -0.004(4) -0.006(4)
C150 0.031(5) 0.044(5) 0.040(4) -0.008(4) -0.003(4) 0.011(4)
C151 0.051(6) 0.030(4) 0.031(4) -0.001(3) -0.006(4) 0.013(4)
C152 0.039(6) 0.032(4) 0.047(5) -0.002(4) -0.007(4) 0.001(4)
C153 0.033(5) 0.033(4) 0.031(4) 0.002(3) -0.005(3) -0.004(4)
C154 0.083(8) 0.043(5) 0.050(5) 0.018(4) -0.014(5) 0.011(5)
C155 0.035(5) 0.027(4) 0.021(3) -0.002(3) 0.006(3) 0.004(3)
C156 0.050(6) 0.040(5) 0.050(5) -0.002(4) 0.008(4) 0.005(4)
C157 0.042(6) 0.052(6) 0.063(6) 0.001(5) 0.020(5) -0.005(5)
C158 0.042(6) 0.044(5) 0.059(6) -0.002(4) 0.008(5) 0.015(4)
C159 0.050(7) 0.031(5) 0.080(7) 0.006(4) 0.014(5) 0.011(4)
C160 0.040(5) 0.029(4) 0.048(5) -0.001(4) 0.006(4) 0.000(4)
C161 0.036(5) 0.028(4) 0.027(4) -0.004(3) 0.002(3) 0.005(3)
C162 0.064(6) 0.024(4) 0.033(4) 0.000(3) 0.011(4) -0.007(4)
C163 0.097(9) 0.034(5) 0.041(5) -0.008(4) 0.006(5) -0.004(5)
C164 0.068(7) 0.051(6) 0.033(4) -0.019(4) 0.014(4) 0.002(5)
C165 0.062(7) 0.047(5) 0.037(5) 0.013(4) 0.014(4) 0.004(5)
C166 0.041(5) 0.036(4) 0.035(4) 0.002(4) 0.010(4) -0.002(4)
C167 0.022(4) 0.021(4) 0.030(4) 0.001(3) -0.007(3) 0.002(3)
C168 0.047(6) 0.031(4) 0.028(4) -0.002(3) -0.005(4) -0.003(4)
C169 0.049(6) 0.024(4) 0.043(5) 0.008(4) -0.001(4) -0.007(4)
C170 0.033(5) 0.028(4) 0.039(4) -0.007(3) -0.004(4) 0.002(3)
C171 0.041(5) 0.042(5) 0.024(4) -0.004(3) 0.000(3) 0.005(4)
C172 0.040(5) 0.019(4) 0.029(4) 0.001(3) -0.001(3) -0.007(3)
C173 0.086(9) 0.063(6) 0.058(6) -0.022(5) -0.026(6) -0.016(6)
C174 0.022(4) 0.025(4) 0.042(4) -0.001(3) -0.003(3) 0.007(3)
C175 0.047(6) 0.034(4) 0.044(5) 0.000(4) 0.009(4) 0.003(4)
C176 0.032(6) 0.047(5) 0.077(7) -0.011(5) 0.008(5) -0.012(4)
C177 0.035(6) 0.027(4) 0.072(6) -0.009(4) -0.017(5) -0.002(4)
C178 0.070(7) 0.035(5) 0.048(5) 0.003(4) -0.027(5) 0.006(5)
C179 0.046(6) 0.029(4) 0.042(5) 0.003(4) -0.002(4) -0.005(4)
C180 0.036(5) 0.020(4) 0.038(4) 0.004(3) -0.001(4) -0.008(3)
C181 0.052(6) 0.043(5) 0.046(5) 0.014(4) 0.000(4) -0.008(4)
C182 0.069(8) 0.049(6) 0.046(5) 0.015(4) -0.009(5) -0.005(5)
C183 0.057(7) 0.030(5) 0.087(7) 0.010(5) -0.025(6) -0.002(5)
C184 0.057(7) 0.053(6) 0.070(7) 0.002(5) 0.002(5) 0.012(5)
C185 0.047(6) 0.038(5) 0.052(5) 0.009(4) -0.003(4) 0.003(4)
C186 0.046(5) 0.015(4) 0.035(4) -0.002(3) 0.001(4) -0.004(3)
C187 0.047(6) 0.025(4) 0.040(4) 0.000(4) 0.000(4) 0.010(4)
C188 0.058(6) 0.037(5) 0.036(4) 0.012(4) -0.004(4) -0.005(4)
C189 0.051(6) 0.031(4) 0.052(5) 0.014(4) -0.010(4) -0.010(4)
C190 0.059(7) 0.041(5) 0.049(5) 0.003(4) 0.011(5) 0.008(4)
C191 0.060(6) 0.033(4) 0.034(4) 0.006(4) 0.008(4) 0.007(4)
C192 0.134(12) 0.040(6) 0.086(8) 0.018(6) -0.007(7) 0.019(7)
C193 0.051(7) 0.083(7) 0.041(5) 0.005(5) -0.004(4) 0.003(5)
Cl5 0.0586(17) 0.0655(15) 0.0500(13) 0.0031(11) 0.0027(11) 0.0083(12)
Cl6 0.120(3) 0.0722(18) 0.0688(17) -0.0143(15) -0.0105(17) 0.0034(18)
Cl7 0.129(3) 0.092(2) 0.0756(19) 0.0304(17) 0.0273(19) 0.026(2)
C194 0.101(11) 0.074(8) 0.142(12) 0.014(8) -0.035(9) -0.010(7)
Cl8 0.147(4) 0.069(2) 0.133(3) -0.004(2) -0.012(3) 0.014(2)
Cl9 0.089(3) 0.093(2) 0.101(2) -0.0022(19) -0.0124(18) -0.0008(18)
Cl10 0.088(3) 0.082(2) 0.151(3) -0.004(2) -0.021(2) -0.0187(18)

loop_
_atom_type_symbol
_atom_type_description
_atom_type_scat_dispersion_real
_atom_type_scat_dispersion_imag
_atom_type_scat_source
C C 0.003 0.002
;
International Tables for Crystallography
(1992, Vol. C, Tables 4.2.6.8 and 6.1.1.4)
;
H H 0.000 0.000
;
International Tables for Crystallography
(1992, Vol. C, Table 6.1.1.4)
;
Cl Cl 0.148 0.159
;
International Tables for Crystallography
(1992, Vol. C, Tables 4.2.6.8 and 6.1.1.4)
;
N N 0.006 0.003
;
International Tables for Crystallography
(1992, Vol. C, Tables 4.2.6.8 and 6.1.1.4)
;
O O 0.011 0.006
;
International Tables for Crystallography
(1992, Vol. C, Tables 4.2.6.8 and 6.1.1.4)
;
Sn Sn -0.654 1.425
;
International Tables for Crystallography
(1992, Vol. C, Tables 4.2.6.8 and 6.1.1.4)
;

loop_
_geom_angle_atom_site_label_1
_geom_angle_atom_site_label_2
_geom_angle_atom_site_label_3
_geom_angle
N3 Sn1 N1 177.1(2)
N3 Sn1 N2 90.2(2)
N1 Sn1 N2 89.6(2)
N3 Sn1 N4 89.9(2)
N1 Sn1 N4 90.3(2)
N2 Sn1 N4 179.8(3)
N3 Sn1 Cl2 90.77(17)
N1 Sn1 Cl2 92.14(16)
N2 Sn1 Cl2 91.66(18)
N4 Sn1 Cl2 88.46(16)
N3 Sn1 Cl1 87.43(17)
N1 Sn1 Cl1 89.67(16)
N2 Sn1 Cl1 89.82(17)
N4 Sn1 Cl1 90.07(16)
Cl2 Sn1 Cl1 177.67(7)
C36 O1 C39 117.8(7)
C55 O2 C58 118.1(7)
C74 O3 C77 118.1(7)
C93 O4 C96 118.7(7)
C4 N1 C1 110.7(6)
C4 N1 Sn1 124.2(4)
C1 N1 Sn1 121.8(4)
C6 N2 C9 109.1(6)
C6 N2 Sn1 124.2(4)
C9 N2 Sn1 123.4(4)
C14 N3 C11 108.3(6)
C14 N3 Sn1 122.5(5)
C11 N3 Sn1 121.8(4)
C19 N4 C16 109.0(5)
C19 N4 Sn1 118.9(4)
C16 N4 Sn1 120.0(4)
C20 C1 N1 124.2(6)
C20 C1 C2 128.7(7)
N1 C1 C2 106.8(6)
C3 C2 C1 107.1(6)
C3 C2 C21 125.3(7)
C1 C2 C21 126.5(7)
C2 C3 C4 109.3(6)
C2 C3 C27 123.6(7)
C4 C3 C27 126.7(6)
N1 C4 C5 124.4(7)
N1 C4 C3 106.0(6)
C5 C4 C3 129.3(7)
C4 C5 C6 126.3(6)
C4 C5 C33 117.1(6)
C6 C5 C33 116.6(6)
N2 C6 C5 124.2(6)
N2 C6 C7 107.4(6)
C5 C6 C7 128.4(6)
C8 C7 C6 108.5(6)
C8 C7 C40 120.8(7)
C6 C7 C40 130.3(6)
C7 C8 C9 107.6(7)
C7 C8 C46 123.8(7)
C9 C8 C46 128.5(7)
N2 C9 C10 122.1(7)
N2 C9 C8 107.2(6)
C10 C9 C8 130.2(7)
C9 C10 C11 125.4(7)
C9 C10 C52 119.7(7)
C11 C10 C52 114.6(6)
N3 C11 C10 123.7(6)
N3 C11 C12 107.7(6)
C10 C11 C12 128.5(6)
C13 C12 C11 107.7(6)
C13 C12 C59 129.1(7)
C11 C12 C59 121.7(6)
C12 C13 C14 107.4(6)
C12 C13 C65 127.8(7)
C14 C13 C65 122.9(7)
N3 C14 C15 123.2(6)
N3 C14 C13 108.6(6)
C15 C14 C13 128.0(7)
C16 C15 C14 122.6(6)
C16 C15 C71 118.5(6)
C14 C15 C71 118.7(6)
N4 C16 C15 124.4(6)
N4 C16 C17 108.1(6)
C15 C16 C17 127.6(6)
C18 C17 C16 107.2(6)
C18 C17 C78 127.0(6)
C16 C17 C78 124.8(6)
C17 C18 C19 107.6(6)
C17 C18 C84 123.5(6)
C19 C18 C84 127.4(6)
N4 C19 C20 122.7(6)
N4 C19 C18 108.1(6)
C20 C19 C18 129.0(6)
C1 C20 C19 124.7(6)
C1 C20 C90 118.2(6)
C19 C20 C90 117.1(6)
C26 C21 C22 117.2(9)
C26 C21 C2 118.7(8)
C22 C21 C2 123.6(8)
C21 C22 C23 119.6(10)
C24 C23 C22 120.7(10)
C25 C24 C23 119.7(11)
C24 C25 C26 119.2(11)
C21 C26 C25 123.5(10)
C28 C27 C32 119.0(7)
C28 C27 C3 122.9(7)
C32 C27 C3 117.9(7)
C29 C28 C27 120.4(8)
C28 C29 C30 121.2(8)
C29 C30 C31 119.9(8)
C30 C31 C32 119.5(8)
C31 C32 C27 119.8(8)
C38 C33 C34 119.5(6)
C38 C33 C5 119.3(6)
C34 C33 C5 121.3(6)
C33 C34 C35 120.3(7)
C36 C35 C34 120.0(7)
O1 C36 C35 123.7(8)
O1 C36 C37 117.2(7)
C35 C36 C37 119.1(7)
C36 C37 C38 121.6(7)
C33 C38 C37 119.5(7)
C45 C40 C41 118.6(7)
C45 C40 C7 122.2(7)
C41 C40 C7 119.0(7)
C40 C41 C42 121.2(8)
C43 C42 C41 119.1(9)
C42 C43 C44 120.4(9)
C45 C44 C43 119.0(9)
C44 C45 C40 121.5(9)
C47 C46 C51 120.3(8)
C47 C46 C8 119.6(7)
C51 C46 C8 119.9(7)
C46 C47 C48 120.5(8)
C47 C48 C49 119.1(8)
C50 C49 C48 120.2(9)
C49 C50 C51 120.9(8)
C46 C51 C50 119.1(8)
C57 C52 C53 117.7(7)
C57 C52 C10 125.4(7)
C53 C52 C10 116.8(6)
C54 C53 C52 122.1(7)
C55 C54 C53 118.9(8)
O2 C55 C54 115.3(8)
O2 C55 C56 124.5(8)
C54 C55 C56 120.1(8)
C57 C56 C55 120.0(7)
C56 C57 C52 121.1(7)
C60 C59 C64 119.4(7)
C60 C59 C12 118.6(7)
C64 C59 C12 122.0(7)
C59 C60 C61 120.4(7)
C62 C61 C60 119.6(8)
C61 C62 C63 120.4(8)
C64 C63 C62 119.9(8)
C63 C64 C59 120.4(8)
C70 C65 C66 119.1(8)
C70 C65 C13 118.6(7)
C66 C65 C13 122.3(8)
C65 C66 C67 118.6(9)
C68 C67 C66 120.3(9)
C69 C68 C67 121.3(10)
C68 C69 C70 119.3(11)
C65 C70 C69 121.3(10)
C76 C71 C72 117.9(7)
C76 C71 C15 121.3(7)
C72 C71 C15 120.7(7)
C73 C72 C71 120.7(8)
C72 C73 C74 119.6(7)
C75 C74 O3 115.9(8)
C75 C74 C73 120.3(7)
O3 C74 C73 123.7(7)
C74 C75 C76 118.3(8)
C71 C76 C75 123.1(8)
C83 C78 C79 117.7(7)
C83 C78 C17 123.9(7)
C79 C78 C17 118.4(7)
C80 C79 C78 121.4(8)
C79 C80 C81 120.3(8)
C82 C81 C80 121.0(8)
C81 C82 C83 119.5(8)
C78 C83 C82 120.1(8)
C89 C84 C85 119.3(7)
C89 C84 C18 120.4(7)
C85 C84 C18 120.3(7)
C84 C85 C86 118.9(8)
C87 C86 C85 120.9(8)
C86 C87 C88 121.0(8)
C89 C88 C87 118.2(9)
C84 C89 C88 121.7(8)
C91 C90 C95 117.6(7)
C91 C90 C20 121.3(7)
C95 C90 C20 121.0(7)
C90 C91 C92 121.5(7)
C93 C92 C91 119.9(8)
O4 C93 C92 123.7(8)
O4 C93 C94 117.3(8)
C92 C93 C94 119.0(7)
C95 C94 C93 120.9(8)
C94 C95 C90 121.1(8)
N7 Sn2 N5 176.6(2)
N7 Sn2 N8 91.2(2)
N5 Sn2 N8 90.1(2)
N7 Sn2 N6 89.4(2)
N5 Sn2 N6 89.2(2)
N8 Sn2 N6 179.3(2)
N7 Sn2 Cl4 92.47(17)
N5 Sn2 Cl4 90.65(17)
N8 Sn2 Cl4 91.18(17)
N6 Sn2 Cl4 88.97(17)
N7 Sn2 Cl3 86.15(17)
N5 Sn2 Cl3 90.72(17)
N8 Sn2 Cl3 89.22(17)
N6 Sn2 Cl3 90.65(17)
Cl4 Sn2 Cl3 178.57(7)
C132 O5 C135 123.8(10)
C132 O5 C235 128.4(13)
C135 O5 C235 101.3(13)
C151 O6 C154 116.2(7)
C170 O7 C173 117.4(6)
C189 O8 C192 116.8(7)
C97 N5 C100 110.1(6)
C97 N5 Sn2 122.9(4)
C100 N5 Sn2 124.1(4)
C102 N6 C105 109.2(5)
C102 N6 Sn2 121.7(4)
C105 N6 Sn2 122.0(4)
C110 N7 C107 107.6(5)
C110 N7 Sn2 119.8(4)
C107 N7 Sn2 121.9(4)
C115 N8 C112 109.7(6)
C115 N8 Sn2 125.0(4)
C112 N8 Sn2 124.0(4)
N5 C97 C116 125.5(6)
N5 C97 C98 107.3(6)
C116 C97 C98 127.0(6)
C99 C98 C97 106.5(6)
C99 C98 C117 123.5(6)
C97 C98 C117 129.0(6)
C98 C99 C100 109.0(6)
C98 C99 C123 123.1(6)
C100 C99 C123 127.5(6)
N5 C100 C101 123.7(6)
N5 C100 C99 106.9(6)
C101 C100 C99 129.3(6)
C100 C101 C102 125.5(6)
C100 C101 C129 117.9(6)
C102 C101 C129 116.6(6)
N6 C102 C101 122.6(6)
N6 C102 C103 108.4(6)
C101 C102 C103 128.7(6)
C104 C103 C102 107.5(6)
C104 C103 C136 123.5(6)
C102 C103 C136 127.8(6)
C103 C104 C105 107.6(6)
C103 C104 C142 126.0(6)
C105 C104 C142 125.5(6)
N6 C105 C106 124.8(6)
N6 C105 C104 107.1(5)
C106 C105 C104 128.1(6)
C107 C106 C105 123.7(6)
C107 C106 C148 118.3(6)
C105 C106 C148 118.0(6)
N7 C107 C106 123.3(6)
N7 C107 C108 108.4(6)
C106 C107 C108 128.2(6)
C109 C108 C107 108.1(6)
C109 C108 C155 124.1(6)
C107 C108 C155 125.3(6)
C108 C109 C110 107.0(6)
C108 C109 C161 126.4(7)
C110 C109 C161 124.6(6)
N7 C110 C111 125.2(6)
N7 C110 C109 108.7(6)
C111 C110 C109 126.1(6)
C112 C111 C110 126.3(6)
C112 C111 C167 119.3(6)
C110 C111 C167 114.4(6)
N8 C112 C111 122.9(6)
N8 C112 C113 106.9(6)
C111 C112 C113 129.8(6)
C114 C113 C174 126.8(6)
C114 C113 C112 106.6(6)
C174 C113 C112 126.4(6)
C113 C114 C115 109.0(6)
C113 C114 C180 122.2(6)
C115 C114 C180 128.3(6)
N8 C115 C116 123.9(6)
N8 C115 C114 107.6(6)
C116 C115 C114 128.4(6)
C97 C116 C115 126.4(6)
C97 C116 C186 115.9(6)
C115 C116 C186 117.7(6)
C122 C117 C118 119.0(8)
C122 C117 C98 123.0(8)
C118 C117 C98 118.0(7)
C119 C118 C117 119.3(9)
C120 C119 C118 121.0(11)
C121 C120 C119 120.2(11)
C120 C121 C122 119.2(12)
C117 C122 C121 121.2(10)
C124 C123 C128 118.5(7)
C124 C123 C99 121.4(7)
C128 C123 C99 119.8(7)
C123 C124 C125 121.1(8)
C126 C125 C124 119.3(10)
C127 C126 C125 120.7(9)
C126 C127 C128 120.5(9)
C127 C128 C123 119.9(9)
C130 C129 C134 119.4(7)
C130 C129 C101 121.0(7)
C134 C129 C101 119.6(7)
C131 C130 C129 121.9(8)
C130 C131 C132 118.9(9)
O5 C132 C131 117.8(9)
O5 C132 C133 121.5(9)
C131 C132 C133 120.7(8)
C134 C133 C132 119.2(8)
C133 C134 C129 119.8(8)
C137 C136 C141 117.8(7)
C137 C136 C103 119.9(7)
C141 C136 C103 122.1(7)
C138 C137 C136 120.0(8)
C139 C138 C137 121.4(8)
C140 C139 C138 119.7(8)
C139 C140 C141 120.4(8)
C140 C141 C136 120.7(8)
C147 C142 C143 118.9(7)
C147 C142 C104 119.0(7)
C143 C142 C104 122.0(7)
C144 C143 C142 119.4(8)
C145 C144 C143 120.4(8)
C146 C145 C144 119.6(8)
C145 C146 C147 121.1(9)
C146 C147 C142 120.5(8)
C153 C148 C149 119.4(7)
C153 C148 C106 120.3(7)
C149 C148 C106 120.2(6)
C148 C149 C150 120.2(7)
C149 C150 C151 119.7(8)
C152 C151 O6 124.7(7)
C152 C151 C150 121.1(7)
O6 C151 C150 114.2(8)
C151 C152 C153 117.5(7)
C148 C153 C152 121.8(8)
C160 C155 C156 119.7(7)
C160 C155 C108 123.2(7)
C156 C155 C108 116.8(6)
C157 C156 C155 119.8(8)
C156 C157 C158 120.9(8)
C159 C158 C157 120.5(8)
C158 C159 C160 120.0(8)
C155 C160 C159 118.9(8)
C162 C161 C166 119.3(7)
C162 C161 C109 123.2(7)
C166 C161 C109 117.5(6)
C161 C162 C163 120.0(7)
C164 C163 C162 120.4(8)
C165 C164 C163 119.7(7)
C164 C165 C166 120.9(8)
C161 C166 C165 119.7(7)
C168 C167 C172 118.8(6)
C168 C167 C111 119.5(6)
C172 C167 C111 121.7(6)
C169 C168 C167 121.1(7)
C168 C169 C170 120.5(7)
O7 C170 C169 117.0(7)
O7 C170 C171 123.3(7)
C169 C170 C171 119.6(7)
C170 C171 C172 120.2(6)
C167 C172 C171 119.6(7)
C175 C174 C179 118.1(7)
C175 C174 C113 121.4(7)
C179 C174 C113 120.4(7)
C174 C175 C176 121.3(8)
C177 C176 C175 119.5(8)
C178 C177 C176 120.7(8)
C177 C178 C179 121.6(8)
C174 C179 C178 118.8(8)
C185 C180 C181 117.7(8)
C185 C180 C114 119.3(7)
C181 C180 C114 122.8(7)
C180 C181 C182 122.1(9)
C183 C182 C181 119.0(8)
C184 C183 C182 119.9(9)
C183 C184 C185 120.4(9)
C180 C185 C184 120.9(8)
C191 C186 C187 116.8(7)
C191 C186 C116 121.8(7)
C187 C186 C116 121.4(7)
C188 C187 C186 122.2(7)
C187 C188 C189 119.0(8)
C190 C189 C188 120.6(7)
C190 C189 O8 125.1(8)
C188 C189 O8 114.3(7)
C189 C190 C191 119.3(8)
C186 C191 C190 122.1(7)
Cl6 C193 Cl5 110.6(5)
Cl6 C193 Cl7 110.4(5)
Cl5 C193 Cl7 110.2(5)
Cl8 C194 Cl10 113.7(7)
Cl8 C194 Cl9 113.8(7)
Cl10 C194 Cl9 109.8(7)

loop_
_geom_bond_atom_site_label_1
_geom_bond_atom_site_label_2
_geom_bond_distance
Sn1 N3 2.079(6)
Sn1 N1 2.086(5)
Sn1 N2 2.089(6)
Sn1 N4 2.109(5)
Sn1 Cl2 2.435(2)
Sn1 Cl1 2.458(2)
O1 C36 1.379(8)
O1 C39 1.411(7)
O2 C55 1.368(9)
O2 C58 1.405(6)
O3 C74 1.377(9)
O3 C77 1.423(7)
O4 C93 1.364(9)
O4 C96 1.430(7)
N1 C4 1.370(8)
N1 C1 1.414(8)
N2 C6 1.391(8)
N2 C9 1.406(9)
N3 C14 1.379(9)
N3 C11 1.380(8)
N4 C19 1.384(8)
N4 C16 1.392(8)
C1 C20 1.399(9)
C1 C2 1.440(9)
C2 C3 1.384(10)
C2 C21 1.470(11)
C3 C4 1.455(10)
C3 C27 1.504(9)
C4 C5 1.389(10)
C5 C6 1.412(9)
C5 C33 1.509(9)
C6 C7 1.446(9)
C7 C8 1.381(9)
C7 C40 1.482(10)
C8 C9 1.450(10)
C8 C46 1.493(10)
C9 C10 1.410(9)
C10 C11 1.409(10)
C10 C52 1.493(10)
C11 C12 1.458(9)
C12 C13 1.361(10)
C12 C59 1.487(9)
C13 C14 1.446(9)
C13 C65 1.506(10)
C14 C15 1.427(10)
C15 C16 1.419(9)
C15 C71 1.478(9)
C16 C17 1.443(9)
C17 C18 1.397(9)
C17 C78 1.472(9)
C18 C19 1.441(9)
C18 C84 1.476(9)
C19 C20 1.414(9)
C20 C90 1.486(9)
C21 C26 1.376(12)
C21 C22 1.401(10)
C22 C23 1.409(13)
C23 C24 1.390(15)
C24 C25 1.359(13)
C25 C26 1.387(12)
C27 C28 1.378(10)
C27 C32 1.407(10)
C28 C29 1.364(10)
C29 C30 1.378(11)
C30 C31 1.380(12)
C31 C32 1.397(10)
C33 C38 1.385(9)
C33 C34 1.387(10)
C34 C35 1.407(9)
C35 C36 1.378(10)
C36 C37 1.379(11)
C37 C38 1.394(9)
C40 C45 1.383(10)
C40 C41 1.384(10)
C41 C42 1.389(11)
C42 C43 1.380(12)
C43 C44 1.399(13)
C44 C45 1.375(11)
C46 C47 1.373(10)
C46 C51 1.388(10)
C47 C48 1.395(11)
C48 C49 1.392(11)
C49 C50 1.365(12)
C50 C51 1.391(11)
C52 C57 1.386(10)
C52 C53 1.386(10)
C53 C54 1.387(11)
C54 C55 1.378(11)
C55 C56 1.388(11)
C56 C57 1.379(10)
C59 C60 1.388(10)
C59 C64 1.393(10)
C60 C61 1.409(10)
C61 C62 1.369(11)
C62 C63 1.402(11)
C63 C64 1.382(10)
C65 C70 1.346(12)
C65 C66 1.379(10)
C66 C67 1.406(12)
C67 C68 1.340(13)
C68 C69 1.327(13)
C69 C70 1.392(13)
C71 C76 1.366(10)
C71 C72 1.389(10)
C72 C73 1.391(10)
C73 C74 1.395(11)
C74 C75 1.375(10)
C75 C76 1.387(10)
C78 C83 1.380(10)
C78 C79 1.407(11)
C79 C80 1.339(10)
C80 C81 1.368(12)
C81 C82 1.349(12)
C82 C83 1.403(10)
C84 C89 1.376(10)
C84 C85 1.394(10)
C85 C86 1.393(10)
C86 C87 1.362(12)
C87 C88 1.385(12)
C88 C89 1.389(10)
C90 C91 1.373(10)
C90 C95 1.404(10)
C91 C92 1.410(10)
C92 C93 1.376(11)
C93 C94 1.387(12)
C94 C95 1.376(10)
Sn2 N7 2.082(5)
Sn2 N5 2.088(5)
Sn2 N8 2.104(5)
Sn2 N6 2.114(5)
Sn2 Cl4 2.433(2)
Sn2 Cl3 2.451(2)
O5 C132 1.382(10)
O5 C135 1.377(8)
O5 C235 1.392(8)
O6 C151 1.388(8)
O6 C154 1.420(6)
O7 C170 1.372(8)
O7 C173 1.414(6)
O8 C189 1.388(9)
O8 C192 1.407(7)
N5 C97 1.372(8)
N5 C100 1.389(8)
N6 C102 1.371(8)
N6 C105 1.377(8)
N7 C110 1.379(8)
N7 C107 1.380(8)
N8 C115 1.374(8)
N8 C112 1.385(8)
C97 C116 1.407(9)
C97 C98 1.468(9)
C98 C99 1.378(9)
C98 C117 1.480(9)
C99 C100 1.436(9)
C99 C123 1.494(10)
C100 C101 1.408(9)
C101 C102 1.426(9)
C101 C129 1.505(9)
C102 C103 1.435(9)
C103 C104 1.366(9)
C103 C136 1.483(9)
C104 C105 1.459(9)
C104 C142 1.501(9)
C105 C106 1.416(9)
C106 C107 1.408(9)
C106 C148 1.510(9)
C107 C108 1.440(9)
C108 C109 1.356(9)
C108 C155 1.498(9)
C109 C110 1.449(9)
C109 C161 1.480(9)
C110 C111 1.416(9)
C111 C112 1.395(9)
C111 C167 1.501(9)
C112 C113 1.473(9)
C113 C114 1.365(9)
C113 C174 1.474(9)
C114 C115 1.437(9)
C114 C180 1.495(10)
C115 C116 1.413(9)
C116 C186 1.490(9)
C117 C122 1.364(11)
C117 C118 1.389(11)
C118 C119 1.376(12)
C119 C120 1.370(17)
C120 C121 1.354(17)
C121 C122 1.393(12)
C123 C124 1.359(11)
C123 C128 1.415(10)
C124 C125 1.398(11)
C125 C126 1.366(12)
C126 C127 1.366(13)
C127 C128 1.370(11)
C129 C130 1.376(10)
C129 C134 1.394(10)
C130 C131 1.366(10)
C131 C132 1.383(12)
C132 C133 1.400(12)
C133 C134 1.386(10)
C136 C137 1.384(10)
C136 C141 1.397(10)
C137 C138 1.385(10)
C138 C139 1.361(12)
C139 C140 1.351(12)
C140 C141 1.388(10)
C142 C147 1.377(10)
C142 C143 1.408(10)
C143 C144 1.388(10)
C144 C145 1.373(12)
C145 C146 1.369(12)
C146 C147 1.369(10)
C148 C153 1.367(9)
C148 C149 1.380(10)
C149 C150 1.388(10)
C150 C151 1.388(11)
C151 C152 1.382(11)
C152 C153 1.409(9)
C155 C160 1.384(9)
C155 C156 1.395(11)
C156 C157 1.367(11)
C157 C158 1.380(11)
C158 C159 1.345(11)
C159 C160 1.427(11)
C161 C162 1.379(9)
C161 C166 1.395(9)
C162 C163 1.393(10)
C163 C164 1.383(11)
C164 C165 1.356(11)
C165 C166 1.395(10)
C167 C168 1.392(9)
C167 C172 1.393(9)
C168 C169 1.371(9)
C169 C170 1.379(9)
C170 C171 1.382(10)
C171 C172 1.407(9)
C174 C175 1.385(10)
C174 C179 1.400(9)
C175 C176 1.393(11)
C176 C177 1.360(11)
C177 C178 1.338(11)
C178 C179 1.404(11)
C180 C185 1.354(11)
C180 C181 1.380(10)
C181 C182 1.385(11)
C182 C183 1.360(12)
C183 C184 1.363(12)
C184 C185 1.393(11)
C186 C191 1.370(10)
C186 C187 1.391(10)
C187 C188 1.378(9)
C188 C189 1.385(11)
C189 C190 1.356(11)
C190 C191 1.399(10)
C193 Cl6 1.743(9)
C193 Cl5 1.748(8)
C193 Cl7 1.746(9)
C194 Cl8 1.658(12)
C194 Cl10 1.759(12)
C194 Cl9 1.758(12)
